data_7062130
loop_
_publ_author_name
'Orvo\<s, Jakub'
'Fischer, R\'obert'
'Brach\<nakov\'a, Barbora'
'Pavlik, J\'an'
'Monco\<l, J\'an'
'\<Sag\'atov\'a, Alexandra'
'Fronc, Marek'
'Ko\<z\'i\<sek, Jozef'
'Routaboul, Lucie'
'Bousseksou, Azzedine'
'\<Salitro\<s, Ivan'

_publ_section_title
;
 Pyridyl-benzimidazole derivatives decorated with phenylazo substituents
 and their low-spin iron(ii) complexes: a study of the synthesis,
 structure and photoisomerization
;
_journal_issue 3
_journal_name_full 'New Journal of Chemistry'
_journal_page_first 1488
_journal_page_last 1497
_journal_paper_doi 10.1039/D2NJ04774H
_journal_volume 47
_journal_year 2023
_chemical_formula_moiety 'C18 H13 N5'
_chemical_formula_sum 'C18 H13 N5'
_chemical_formula_weight 299.33
_space_group_crystal_system triclinic
_space_group_IT_number 2
_space_group_name_Hall '-P 1'
_space_group_name_H-M_alt 'P -1'
_atom_sites_solution_hydrogens geom
_atom_sites_solution_primary dual
_audit_creation_date 2022-06-07
_audit_creation_method
;
Olex2 1.5
(compiled 2022.04.07 svn.rca3783a0 for OlexSys, GUI svn.r6498)
;
_audit_update_record
;
2022-06-10 deposited with the CCDC.	2022-12-05 downloaded from the CCDC.
;
_cell_angle_alpha 89.644(4)
_cell_angle_beta 73.862(4)
_cell_angle_gamma 74.458(4)
_cell_formula_units_Z 4
_cell_length_a 10.1146(5)
_cell_length_b 11.3094(5)
_cell_length_c 15.8785(7)
_cell_measurement_reflns_used 18888
_cell_measurement_temperature 100
_cell_measurement_theta_max 72.09
_cell_measurement_theta_min 2.90
_cell_volume 1676.39(14)
_computing_cell_refinement
;
X-Area Recipe 1.33.0.0 (STOE, 2015)
;
_computing_data_collection
;
X-Area Pilatus3_SV 1.31.150.0 (STOE, 2018)
;
_computing_data_reduction
;
X-Area Integrate 1.73.1.0 (STOE, 2018)
X-Area LANA 1.73.2.0 (STOE, 2018)
;
_computing_molecular_graphics 'Olex2 1.5 (Dolomanov et al., 2009)'
_computing_publication_material
;
STOE & Cie GmbH, X-Area, software package for collecting single-crystal or
multi-domain crystal data on STOE area-detector diffractometers, for image 
processing, for the correction and scaling of reflection intensities and 
for outlier rejection, version 1.84, Darmstadt 2018
;
_computing_structure_refinement 'SHELXL 2018/3 (Sheldrick, 2015)'
_computing_structure_solution 'ShelXT (Sheldrick, 2015)'
_diffrn_ambient_temperature 100
_diffrn_detector 'Pilatus3R 300K'
_diffrn_detector_area_resol_mean 5.81
_diffrn_detector_type 'DECTRIS PILATUS3R 300K'
_diffrn_measured_fraction_theta_full 0.984
_diffrn_measured_fraction_theta_max 0.957
_diffrn_measurement_device 'Eulerian 4-circle diffractometer'
_diffrn_measurement_device_type 'Stoe StadiVari'
_diffrn_measurement_method '\w scans'
_diffrn_radiation_collimation '0.6 mm diameter'
_diffrn_radiation_monochromator 'Graded multilayer mirror'
_diffrn_radiation_polarisn_norm 270
_diffrn_radiation_type 'Cu K\a'
_diffrn_radiation_wavelength 1.54186
_diffrn_reflns_av_R_equivalents 0.0365
_diffrn_reflns_av_unetI/netI 0.0459
_diffrn_reflns_Laue_measured_fraction_full 0.984
_diffrn_reflns_Laue_measured_fraction_max 0.957
_diffrn_reflns_limit_h_max 12
_diffrn_reflns_limit_h_min -8
_diffrn_reflns_limit_k_max 13
_diffrn_reflns_limit_k_min -10
_diffrn_reflns_limit_l_max 19
_diffrn_reflns_limit_l_min -18
_diffrn_reflns_number 27720
_diffrn_reflns_point_group_measured_fraction_full 0.984
_diffrn_reflns_point_group_measured_fraction_max 0.957
_diffrn_reflns_theta_full 67.686
_diffrn_reflns_theta_max 71.869
_diffrn_reflns_theta_min 2.905
_diffrn_source 'Genix3D Cu HF'
_diffrn_source_current 0.600
_diffrn_source_power 0.030
_diffrn_source_voltage 50
_exptl_absorpt_coefficient_mu 0.595
_exptl_absorpt_correction_T_max 0.900
_exptl_absorpt_correction_T_min 0.381
_exptl_absorpt_correction_type multi-scan
_exptl_absorpt_process_details
;
STOE LANA, J. Koziskova, F. Hahn, J. Richter, J. Kozisek, 
Acta Chimica Slovaca, vol. 9, no. 2, 2016, pp. 136 - 140.
;
_exptl_crystal_colour orange
_exptl_crystal_colour_primary orange
_exptl_crystal_density_diffrn 1.186
_exptl_crystal_description needle
_exptl_crystal_F_000 624
_exptl_crystal_size_max 0.25
_exptl_crystal_size_mid 0.08
_exptl_crystal_size_min 0.04
_refine_diff_density_max 0.264
_refine_diff_density_min -0.216
_refine_diff_density_rms 0.042
_refine_ls_extinction_method none
_refine_ls_goodness_of_fit_ref 0.922
_refine_ls_hydrogen_treatment constr
_refine_ls_matrix_type full
_refine_ls_number_parameters 415
_refine_ls_number_reflns 6283
_refine_ls_number_restraints 0
_refine_ls_restrained_S_all 0.922
_refine_ls_R_factor_all 0.0577
_refine_ls_R_factor_gt 0.0370
_refine_ls_shift/su_max 0.001
_refine_ls_shift/su_mean 0.000
_refine_ls_structure_factor_coef Fsqd
_refine_ls_weighting_details 'w=1/[\s^2^(Fo^2^)+(0.0557P)^2^] where P=(Fo^2^+2Fc^2^)/3'
_refine_ls_weighting_scheme calc
_refine_ls_wR_factor_gt 0.0870
_refine_ls_wR_factor_ref 0.0957
_reflns_Friedel_coverage 0.000
_reflns_number_gt 4314
_reflns_number_total 6283
_reflns_threshold_expression 'I > 2\s(I)'
_cod_data_source_file d2nj04774h2.cif
_cod_data_source_block l3-5
_cod_depositor_comments 'Adding full bibliography for 7062127--7062133.cif.'
_cod_database_code 7062130
_shelx_shelxl_version_number 2018/3
_shelx_space_group_comment
;
The symmetry employed for this shelxl refinement is uniquely defined
by the following loop, which should always be used as a source of
symmetry information in preference to the above space-group names.
They are only intended as comments.
;
_shelx_estimated_absorpt_t_max 0.977
_shelx_estimated_absorpt_t_min 0.866
_olex2_refinement_description
;
1. Fixed Uiso
 At 1.2 times of:
  All C(H) groups, All N(H) groups
2.a Aromatic/amide H refined with riding coordinates:
 N1(H1), C2(H2), C3(H3), C4(H4), C5(H5), C9(H9), C11(H11), C12(H12), C14(H14),
 C15(H15), C16(H16), C17(H17), C18(H18), N5(H5A), C20(H20), C21(H21), C22(H22),
 C23(H23), C27(H27), C29(H29), C30(H30), C32(H32), C33(H33), C34(H34), C35(H35),
  C36(H36)
;
_olex2_submission_special_instructions 'No special instructions were received'

loop_
_space_group_symop_operation_xyz
'x, y, z'
'-x, -y, -z'

loop_
_atom_site_label
_atom_site_type_symbol
_atom_site_fract_x
_atom_site_fract_y
_atom_site_fract_z
_atom_site_U_iso_or_equiv
_atom_site_adp_type
_atom_site_occupancy
_atom_site_site_symmetry_order
_atom_site_calc_flag
_atom_site_refinement_flags_posn
_atom_site_refinement_flags_adp
_atom_site_refinement_flags_occupancy
_atom_site_disorder_assembly
_atom_site_disorder_group
N1 N 0.50661(12) 0.39125(11) 0.24457(8) 0.0202(3) Uani 1 1 d . . . . .
H1 H 0.569328 0.407538 0.268275 0.024 Uiso 1 1 calc R U . . .
N2 N 0.30328(12) 0.35646(12) 0.23517(8) 0.0232(3) Uani 1 1 d . . . . .
N3 N 0.40138(13) 0.42204(12) 0.42945(8) 0.0226(3) Uani 1 1 d . . . . .
N4 N 0.01375(13) 0.33695(12) 0.55279(8) 0.0246(3) Uani 1 1 d . . . . .
N005 N -0.00047(13) 0.30723(12) 0.63026(8) 0.0248(3) Uani 1 1 d . . . . .
C1 C 0.52363(15) 0.37210(14) 0.15613(10) 0.0195(3) Uani 1 1 d . . . . .
C2 C 0.63651(16) 0.36935(14) 0.08163(10) 0.0237(3) Uani 1 1 d . . . . .
H2 H 0.723233 0.383377 0.085445 0.028 Uiso 1 1 calc R U . . .
C3 C 0.61587(17) 0.34523(15) 0.00203(10) 0.0282(4) Uani 1 1 d . . . . .
H3 H 0.690688 0.342183 -0.050371 0.034 Uiso 1 1 calc R U . . .
C4 C 0.48819(17) 0.32507(16) -0.00407(11) 0.0301(4) Uani 1 1 d . . . . .
H4 H 0.478331 0.309118 -0.060358 0.036 Uiso 1 1 calc R U . . .
C5 C 0.37646(16) 0.32784(16) 0.06973(10) 0.0284(4) Uani 1 1 d . . . . .
H5 H 0.289747 0.314518 0.065256 0.034 Uiso 1 1 calc R U . . .
C6 C 0.39506(15) 0.35090(14) 0.15129(10) 0.0222(3) Uani 1 1 d . . . . .
C7 C 0.37464(15) 0.38026(14) 0.28843(10) 0.0204(3) Uani 1 1 d . . . . .
C8 C 0.32021(15) 0.38960(14) 0.38454(10) 0.0206(3) Uani 1 1 d . . . . .
C9 C 0.19135(15) 0.36350(14) 0.42466(10) 0.0222(3) Uani 1 1 d . . . . .
H9 H 0.136239 0.342726 0.390391 0.027 Uiso 1 1 calc R U . . .
C10 C 0.14527(15) 0.36838(14) 0.51504(10) 0.0215(3) Uani 1 1 d . . . . .
C11 C 0.22619(16) 0.40373(14) 0.56322(10) 0.0237(3) Uani 1 1 d . . . . .
H11 H 0.195908 0.409949 0.625668 0.028 Uiso 1 1 calc R U . . .
C12 C 0.35177(16) 0.42946(15) 0.51743(10) 0.0255(4) Uani 1 1 d . . . . .
H12 H 0.406524 0.453983 0.550377 0.031 Uiso 1 1 calc R U . . .
C13 C -0.13094(16) 0.27570(14) 0.66960(10) 0.0232(3) Uani 1 1 d . . . . .
C14 C -0.24616(16) 0.29978(15) 0.63435(10) 0.0254(4) Uani 1 1 d . . . . .
H14 H -0.241801 0.339616 0.581199 0.031 Uiso 1 1 calc R U . . .
C15 C -0.36733(16) 0.26489(15) 0.67782(11) 0.0297(4) Uani 1 1 d . . . . .
H15 H -0.447765 0.283072 0.655337 0.036 Uiso 1 1 calc R U . . .
C16 C -0.37172(17) 0.20342(15) 0.75414(11) 0.0297(4) Uani 1 1 d . . . . .
H16 H -0.453757 0.177115 0.782463 0.036 Uiso 1 1 calc R U . . .
C17 C -0.25732(17) 0.18043(16) 0.78896(11) 0.0310(4) Uani 1 1 d . . . . .
H17 H -0.261018 0.139103 0.841481 0.037 Uiso 1 1 calc R U . . .
C18 C -0.13707(17) 0.21773(15) 0.74719(11) 0.0282(4) Uani 1 1 d . . . . .
H18 H -0.059009 0.203591 0.771687 0.034 Uiso 1 1 calc R U . . .
N5 N 1.00855(12) 0.39541(12) 0.23620(8) 0.0234(3) Uani 1 1 d . . . . .
H5A H 1.096014 0.361665 0.239380 0.028 Uiso 1 1 calc R U . . .
N6 N 0.77233(12) 0.42702(12) 0.25971(8) 0.0219(3) Uani 1 1 d . . . . .
N7 N 1.02738(13) 0.17720(12) 0.32062(8) 0.0246(3) Uani 1 1 d . . . . .
N8 N 0.65214(13) 0.12137(12) 0.49358(8) 0.0258(3) Uani 1 1 d . . . . .
N9 N 0.66981(14) 0.03111(12) 0.54013(8) 0.0258(3) Uani 1 1 d . . . . .
C19 C 0.96623(16) 0.49481(15) 0.19000(10) 0.0230(3) Uani 1 1 d . . . . .
C20 C 1.04112(17) 0.56789(16) 0.13702(11) 0.0302(4) Uani 1 1 d . . . . .
H20 H 1.141207 0.554248 0.127369 0.036 Uiso 1 1 calc R U . . .
C21 C 0.96333(18) 0.66092(16) 0.09922(11) 0.0323(4) Uani 1 1 d . . . . .
H21 H 1.010850 0.712693 0.062648 0.039 Uiso 1 1 calc R U . . .
C22 C 0.81547(17) 0.68097(16) 0.11350(11) 0.0289(4) Uani 1 1 d . . . . .
H22 H 0.765144 0.745909 0.086328 0.035 Uiso 1 1 calc R U . . .
C23 C 0.74166(16) 0.60839(15) 0.16616(10) 0.0262(4) Uani 1 1 d . . . . .
H23 H 0.641573 0.622361 0.175578 0.031 Uiso 1 1 calc R U . . .
C24 C 0.81861(15) 0.51385(14) 0.20512(9) 0.0214(3) Uani 1 1 d . . . . .
C25 C 0.89008(15) 0.35911(14) 0.27598(10) 0.0211(3) Uani 1 1 d . . . . .
C26 C 0.89572(15) 0.25294(14) 0.32932(10) 0.0216(3) Uani 1 1 d . . . . .
C27 C 0.77089(16) 0.23401(15) 0.38502(10) 0.0229(3) Uani 1 1 d . . . . .
H27 H 0.680157 0.290591 0.390197 0.027 Uiso 1 1 calc R U . . .
C28 C 0.78257(16) 0.13088(15) 0.43247(10) 0.0229(3) Uani 1 1 d . . . . .
C29 C 0.91641(17) 0.04800(15) 0.42093(10) 0.0259(4) Uani 1 1 d . . . . .
H29 H 0.926811 -0.026067 0.450116 0.031 Uiso 1 1 calc R U . . .
C30 C 1.03405(16) 0.07654(15) 0.36569(10) 0.0267(4) Uani 1 1 d . . . . .
H30 H 1.125761 0.020906 0.359325 0.032 Uiso 1 1 calc R U . . .
C31 C 0.54194(17) 0.02644(15) 0.60515(10) 0.0246(4) Uani 1 1 d . . . . .
C32 C 0.40797(17) 0.10859(15) 0.61353(11) 0.0278(4) Uani 1 1 d . . . . .
H32 H 0.396624 0.169010 0.572320 0.033 Uiso 1 1 calc R U . . .
C33 C 0.29237(17) 0.10170(16) 0.68173(11) 0.0325(4) Uani 1 1 d . . . . .
H33 H 0.201158 0.158068 0.687908 0.039 Uiso 1 1 calc R U . . .
C34 C 0.30814(19) 0.01314(17) 0.74142(12) 0.0387(5) Uani 1 1 d . . . . .
H34 H 0.227926 0.008866 0.788482 0.046 Uiso 1 1 calc R U . . .
C35 C 0.4409(2) -0.06928(17) 0.73256(13) 0.0432(5) Uani 1 1 d . . . . .
H35 H 0.451348 -0.130524 0.773290 0.052 Uiso 1 1 calc R U . . .
C36 C 0.55821(18) -0.06278(15) 0.66467(11) 0.0332(4) Uani 1 1 d . . . . .
H36 H 0.649382 -0.119036 0.658810 0.040 Uiso 1 1 calc R U . . .

loop_
_atom_site_aniso_label
_atom_site_aniso_U_11
_atom_site_aniso_U_22
_atom_site_aniso_U_33
_atom_site_aniso_U_23
_atom_site_aniso_U_13
_atom_site_aniso_U_12
N1 0.0153(6) 0.0287(7) 0.0187(7) 0.0037(6) -0.0056(5) -0.0089(5)
N2 0.0166(6) 0.0343(8) 0.0188(7) 0.0021(6) -0.0046(5) -0.0080(6)
N3 0.0221(6) 0.0283(8) 0.0202(7) 0.0042(6) -0.0082(5) -0.0096(6)
N4 0.0224(7) 0.0302(8) 0.0199(7) -0.0001(6) -0.0020(5) -0.0090(6)
N005 0.0222(7) 0.0291(8) 0.0218(7) 0.0010(6) -0.0033(5) -0.0080(6)
C1 0.0175(7) 0.0210(8) 0.0194(8) 0.0044(6) -0.0057(6) -0.0041(6)
C2 0.0203(8) 0.0268(9) 0.0244(9) 0.0036(7) -0.0035(6) -0.0099(7)
C3 0.0265(8) 0.0333(10) 0.0214(9) 0.0022(7) 0.0005(7) -0.0103(7)
C4 0.0327(9) 0.0414(11) 0.0181(9) 0.0015(7) -0.0082(7) -0.0126(8)
C5 0.0221(8) 0.0418(11) 0.0240(9) 0.0016(8) -0.0085(7) -0.0115(7)
C6 0.0178(7) 0.0279(9) 0.0212(8) 0.0042(7) -0.0060(6) -0.0064(7)
C7 0.0159(7) 0.0241(8) 0.0219(8) 0.0043(6) -0.0056(6) -0.0066(6)
C8 0.0197(7) 0.0228(8) 0.0201(8) 0.0024(6) -0.0068(6) -0.0061(6)
C9 0.0198(7) 0.0278(9) 0.0204(8) 0.0021(7) -0.0068(6) -0.0075(7)
C10 0.0196(7) 0.0215(8) 0.0218(8) 0.0018(7) -0.0036(6) -0.0054(6)
C11 0.0264(8) 0.0281(9) 0.0170(8) 0.0027(7) -0.0047(6) -0.0100(7)
C12 0.0273(8) 0.0314(9) 0.0237(9) 0.0046(7) -0.0119(7) -0.0133(7)
C13 0.0208(7) 0.0233(9) 0.0222(8) -0.0037(7) 0.0008(6) -0.0076(7)
C14 0.0252(8) 0.0259(9) 0.0228(9) -0.0023(7) -0.0031(7) -0.0071(7)
C15 0.0223(8) 0.0323(10) 0.0321(10) -0.0066(8) -0.0028(7) -0.0083(7)
C16 0.0231(8) 0.0275(9) 0.0328(10) -0.0049(8) 0.0050(7) -0.0108(7)
C17 0.0330(9) 0.0306(10) 0.0236(9) 0.0021(7) 0.0026(7) -0.0101(8)
C18 0.0239(8) 0.0325(10) 0.0259(9) 0.0010(7) -0.0043(7) -0.0070(7)
N5 0.0151(6) 0.0331(8) 0.0239(7) 0.0085(6) -0.0067(5) -0.0089(6)
N6 0.0185(6) 0.0293(8) 0.0199(7) 0.0052(6) -0.0063(5) -0.0094(6)
N7 0.0205(7) 0.0299(8) 0.0238(7) 0.0037(6) -0.0070(6) -0.0068(6)
N8 0.0270(7) 0.0287(8) 0.0242(7) 0.0060(6) -0.0065(6) -0.0129(6)
N9 0.0280(7) 0.0273(8) 0.0244(7) 0.0060(6) -0.0065(6) -0.0124(6)
C19 0.0205(7) 0.0302(9) 0.0199(8) 0.0049(7) -0.0066(6) -0.0091(7)
C20 0.0224(8) 0.0392(10) 0.0320(10) 0.0095(8) -0.0075(7) -0.0142(8)
C21 0.0352(9) 0.0366(11) 0.0294(10) 0.0123(8) -0.0091(8) -0.0173(8)
C22 0.0320(9) 0.0313(10) 0.0255(9) 0.0071(7) -0.0116(7) -0.0088(8)
C23 0.0225(8) 0.0310(10) 0.0255(9) 0.0040(7) -0.0083(7) -0.0068(7)
C24 0.0201(7) 0.0279(9) 0.0177(8) 0.0023(7) -0.0062(6) -0.0083(7)
C25 0.0170(7) 0.0297(9) 0.0177(8) 0.0021(7) -0.0044(6) -0.0091(7)
C26 0.0208(7) 0.0277(9) 0.0188(8) 0.0019(7) -0.0073(6) -0.0089(7)
C27 0.0200(8) 0.0287(9) 0.0218(8) 0.0041(7) -0.0078(6) -0.0079(7)
C28 0.0222(8) 0.0293(9) 0.0206(8) 0.0035(7) -0.0069(6) -0.0119(7)
C29 0.0291(8) 0.0258(9) 0.0239(9) 0.0035(7) -0.0083(7) -0.0089(7)
C30 0.0234(8) 0.0292(9) 0.0269(9) 0.0037(7) -0.0090(7) -0.0043(7)
C31 0.0281(8) 0.0240(9) 0.0232(9) 0.0016(7) -0.0049(7) -0.0122(7)
C32 0.0288(8) 0.0317(10) 0.0277(9) 0.0087(7) -0.0105(7) -0.0139(8)
C33 0.0261(9) 0.0371(10) 0.0331(10) 0.0050(8) -0.0062(7) -0.0091(8)
C34 0.0349(10) 0.0377(11) 0.0340(11) 0.0068(9) 0.0057(8) -0.0109(9)
C35 0.0452(11) 0.0320(11) 0.0401(11) 0.0161(9) 0.0041(9) -0.0078(9)
C36 0.0337(9) 0.0237(9) 0.0353(10) 0.0061(8) -0.0019(8) -0.0048(8)

loop_
_atom_type_symbol
_atom_type_description
_atom_type_scat_dispersion_real
_atom_type_scat_dispersion_imag
_atom_type_scat_source
C C 0.0181 0.0091 'International Tables Vol C Tables 4.2.6.8 and 6.1.1.4'
H H 0.0000 0.0000 'International Tables Vol C Tables 4.2.6.8 and 6.1.1.4'
N N 0.0311 0.0180 'International Tables Vol C Tables 4.2.6.8 and 6.1.1.4'

loop_
_geom_angle_atom_site_label_1
_geom_angle_atom_site_label_2
_geom_angle_atom_site_label_3
_geom_angle
_geom_angle_site_symmetry_1
_geom_angle_site_symmetry_3
_geom_angle_publ_flag
C1 N1 H1 126.4 . . ?
C7 N1 H1 126.4 . . ?
C7 N1 C1 107.21(12) . . ?
C7 N2 C6 104.83(12) . . ?
C12 N3 C8 116.59(13) . . ?
N005 N4 C10 112.86(12) . . ?
N4 N005 C13 114.04(13) . . ?
N1 C1 C2 132.58(14) . . ?
N1 C1 C6 105.15(12) . . ?
C2 C1 C6 122.26(14) . . ?
C1 C2 H2 121.8 . . ?
C3 C2 C1 116.45(14) . . ?
C3 C2 H2 121.8 . . ?
C2 C3 H3 119.0 . . ?
C2 C3 C4 122.06(14) . . ?
C4 C3 H3 119.0 . . ?
C3 C4 H4 119.3 . . ?
C5 C4 C3 121.45(15) . . ?
C5 C4 H4 119.3 . . ?
C4 C5 H5 121.2 . . ?
C4 C5 C6 117.67(14) . . ?
C6 C5 H5 121.2 . . ?
N2 C6 C1 109.91(13) . . ?
N2 C6 C5 129.99(14) . . ?
C5 C6 C1 120.10(14) . . ?
N1 C7 C8 123.19(13) . . ?
N2 C7 N1 112.89(13) . . ?
N2 C7 C8 123.89(13) . . ?
N3 C8 C7 116.77(13) . . ?
N3 C8 C9 123.42(14) . . ?
C9 C8 C7 119.80(13) . . ?
C8 C9 H9 120.7 . . ?
C10 C9 C8 118.67(14) . . ?
C10 C9 H9 120.7 . . ?
C9 C10 N4 116.24(13) . . ?
C9 C10 C11 119.05(14) . . ?
C11 C10 N4 124.71(14) . . ?
C10 C11 H11 121.0 . . ?
C12 C11 C10 118.00(14) . . ?
C12 C11 H11 121.0 . . ?
N3 C12 C11 124.22(14) . . ?
N3 C12 H12 117.9 . . ?
C11 C12 H12 117.9 . . ?
C14 C13 N005 123.91(14) . . ?
C18 C13 N005 115.53(13) . . ?
C18 C13 C14 120.57(14) . . ?
C13 C14 H14 120.4 . . ?
C15 C14 C13 119.11(15) . . ?
C15 C14 H14 120.4 . . ?
C14 C15 H15 119.9 . . ?
C14 C15 C16 120.29(15) . . ?
C16 C15 H15 119.9 . . ?
C15 C16 H16 119.9 . . ?
C17 C16 C15 120.24(15) . . ?
C17 C16 H16 119.9 . . ?
C16 C17 H17 120.1 . . ?
C16 C17 C18 119.89(16) . . ?
C18 C17 H17 120.1 . . ?
C13 C18 H18 120.1 . . ?
C17 C18 C13 119.85(15) . . ?
C17 C18 H18 120.1 . . ?
C19 N5 H5A 126.4 . . ?
C25 N5 H5A 126.4 . . ?
C25 N5 C19 107.14(12) . . ?
C25 N6 C24 104.14(12) . . ?
C30 N7 C26 116.51(13) . . ?
N9 N8 C28 113.40(13) . . ?
N8 N9 C31 113.48(13) . . ?
N5 C19 C20 132.43(14) . . ?
N5 C19 C24 105.26(13) . . ?
C20 C19 C24 122.31(14) . . ?
C19 C20 H20 121.6 . . ?
C21 C20 C19 116.88(14) . . ?
C21 C20 H20 121.6 . . ?
C20 C21 H21 119.2 . . ?
C20 C21 C22 121.51(15) . . ?
C22 C21 H21 119.2 . . ?
C21 C22 H22 119.3 . . ?
C23 C22 C21 121.41(15) . . ?
C23 C22 H22 119.3 . . ?
C22 C23 H23 121.1 . . ?
C22 C23 C24 117.90(14) . . ?
C24 C23 H23 121.1 . . ?
N6 C24 C19 110.06(13) . . ?
N6 C24 C23 129.93(14) . . ?
C23 C24 C19 120.00(14) . . ?
N5 C25 C26 122.25(13) . . ?
N6 C25 N5 113.40(13) . . ?
N6 C25 C26 124.33(13) . . ?
N7 C26 C25 115.68(13) . . ?
N7 C26 C27 123.46(14) . . ?
C27 C26 C25 120.86(13) . . ?
C26 C27 H27 120.9 . . ?
C28 C27 C26 118.27(14) . . ?
C28 C27 H27 120.9 . . ?
C27 C28 N8 115.66(13) . . ?
C27 C28 C29 119.24(14) . . ?
C29 C28 N8 125.05(14) . . ?
C28 C29 H29 121.0 . . ?
C30 C29 C28 117.99(15) . . ?
C30 C29 H29 121.0 . . ?
N7 C30 C29 124.39(14) . . ?
N7 C30 H30 117.8 . . ?
C29 C30 H30 117.8 . . ?
C32 C31 N9 123.83(14) . . ?
C36 C31 N9 115.90(14) . . ?
C36 C31 C32 120.20(15) . . ?
C31 C32 H32 120.2 . . ?
C33 C32 C31 119.66(15) . . ?
C33 C32 H32 120.2 . . ?
C32 C33 H33 119.8 . . ?
C32 C33 C34 120.36(16) . . ?
C34 C33 H33 119.8 . . ?
C33 C34 H34 120.0 . . ?
C33 C34 C35 119.98(16) . . ?
C35 C34 H34 120.0 . . ?
C34 C35 H35 119.9 . . ?
C36 C35 C34 120.25(17) . . ?
C36 C35 H35 119.9 . . ?
C31 C36 H36 120.2 . . ?
C35 C36 C31 119.55(16) . . ?
C35 C36 H36 120.2 . . ?

loop_
_geom_bond_atom_site_label_1
_geom_bond_atom_site_label_2
_geom_bond_distance
_geom_bond_site_symmetry_2
_geom_bond_publ_flag
N1 H1 0.8800 . ?
N1 C1 1.3777(19) . ?
N1 C7 1.3613(17) . ?
N2 C6 1.3864(19) . ?
N2 C7 1.3248(18) . ?
N3 C8 1.3443(18) . ?
N3 C12 1.3416(19) . ?
N4 N005 1.2527(17) . ?
N4 C10 1.4362(18) . ?
N005 C13 1.4318(18) . ?
C1 C2 1.391(2) . ?
C1 C6 1.406(2) . ?
C2 H2 0.9500 . ?
C2 C3 1.377(2) . ?
C3 H3 0.9500 . ?
C3 C4 1.399(2) . ?
C4 H4 0.9500 . ?
C4 C5 1.377(2) . ?
C5 H5 0.9500 . ?
C5 C6 1.395(2) . ?
C7 C8 1.465(2) . ?
C8 C9 1.391(2) . ?
C9 H9 0.9500 . ?
C9 C10 1.377(2) . ?
C10 C11 1.394(2) . ?
C11 H11 0.9500 . ?
C11 C12 1.382(2) . ?
C12 H12 0.9500 . ?
C13 C14 1.391(2) . ?
C13 C18 1.386(2) . ?
C14 H14 0.9500 . ?
C14 C15 1.386(2) . ?
C15 H15 0.9500 . ?
C15 C16 1.389(2) . ?
C16 H16 0.9500 . ?
C16 C17 1.380(2) . ?
C17 H17 0.9500 . ?
C17 C18 1.386(2) . ?
C18 H18 0.9500 . ?
N5 H5A 0.8800 . ?
N5 C19 1.3754(19) . ?
N5 C25 1.3575(18) . ?
N6 C24 1.3946(19) . ?
N6 C25 1.3242(18) . ?
N7 C26 1.3469(18) . ?
N7 C30 1.337(2) . ?
N8 N9 1.2595(17) . ?
N8 C28 1.4341(19) . ?
N9 C31 1.4266(19) . ?
C19 C20 1.392(2) . ?
C19 C24 1.401(2) . ?
C20 H20 0.9500 . ?
C20 C21 1.377(2) . ?
C21 H21 0.9500 . ?
C21 C22 1.404(2) . ?
C22 H22 0.9500 . ?
C22 C23 1.379(2) . ?
C23 H23 0.9500 . ?
C23 C24 1.395(2) . ?
C25 C26 1.463(2) . ?
C26 C27 1.394(2) . ?
C27 H27 0.9500 . ?
C27 C28 1.381(2) . ?
C28 C29 1.389(2) . ?
C29 H29 0.9500 . ?
C29 C30 1.382(2) . ?
C30 H30 0.9500 . ?
C31 C32 1.394(2) . ?
C31 C36 1.387(2) . ?
C32 H32 0.9500 . ?
C32 C33 1.375(2) . ?
C33 H33 0.9500 . ?
C33 C34 1.383(2) . ?
C34 H34 0.9500 . ?
C34 C35 1.385(2) . ?
C35 H35 0.9500 . ?
C35 C36 1.382(2) . ?
C36 H36 0.9500 . ?

loop_
_geom_torsion_atom_site_label_1
_geom_torsion_atom_site_label_2
_geom_torsion_atom_site_label_3
_geom_torsion_atom_site_label_4
_geom_torsion
_geom_torsion_site_symmetry_1
_geom_torsion_site_symmetry_2
_geom_torsion_site_symmetry_3
_geom_torsion_site_symmetry_4
_geom_torsion_publ_flag
N1 C1 C2 C3 179.03(16) . . . . ?
N1 C1 C6 N2 -0.38(17) . . . . ?
N1 C1 C6 C5 -179.97(14) . . . . ?
N1 C7 C8 N3 6.4(2) . . . . ?
N1 C7 C8 C9 -172.67(14) . . . . ?
N2 C7 C8 N3 -175.87(14) . . . . ?
N2 C7 C8 C9 5.1(2) . . . . ?
N3 C8 C9 C10 -1.4(2) . . . . ?
N4 N005 C13 C14 -13.1(2) . . . . ?
N4 N005 C13 C18 166.77(14) . . . . ?
N4 C10 C11 C12 179.06(14) . . . . ?
N005 N4 C10 C9 159.86(14) . . . . ?
N005 N4 C10 C11 -20.8(2) . . . . ?
N005 C13 C14 C15 179.79(14) . . . . ?
N005 C13 C18 C17 -178.18(14) . . . . ?
C1 N1 C7 N2 -0.61(17) . . . . ?
C1 N1 C7 C8 177.37(14) . . . . ?
C1 C2 C3 C4 0.3(2) . . . . ?
C2 C1 C6 N2 178.65(14) . . . . ?
C2 C1 C6 C5 -0.9(2) . . . . ?
C2 C3 C4 C5 -0.3(3) . . . . ?
C3 C4 C5 C6 -0.3(3) . . . . ?
C4 C5 C6 N2 -178.58(16) . . . . ?
C4 C5 C6 C1 0.9(2) . . . . ?
C6 N2 C7 N1 0.36(17) . . . . ?
C6 N2 C7 C8 -177.60(14) . . . . ?
C6 C1 C2 C3 0.3(2) . . . . ?
C7 N1 C1 C2 -178.31(16) . . . . ?
C7 N1 C1 C6 0.57(16) . . . . ?
C7 N2 C6 C1 0.03(17) . . . . ?
C7 N2 C6 C5 179.56(17) . . . . ?
C7 C8 C9 C10 177.55(14) . . . . ?
C8 N3 C12 C11 1.3(2) . . . . ?
C8 C9 C10 N4 -178.18(13) . . . . ?
C8 C9 C10 C11 2.4(2) . . . . ?
C9 C10 C11 C12 -1.6(2) . . . . ?
C10 N4 N005 C13 179.86(12) . . . . ?
C10 C11 C12 N3 -0.3(2) . . . . ?
C12 N3 C8 C7 -179.45(14) . . . . ?
C12 N3 C8 C9 -0.4(2) . . . . ?
C13 C14 C15 C16 -1.9(2) . . . . ?
C14 C13 C18 C17 1.7(2) . . . . ?
C14 C15 C16 C17 2.3(2) . . . . ?
C15 C16 C17 C18 -0.6(2) . . . . ?
C16 C17 C18 C13 -1.3(2) . . . . ?
C18 C13 C14 C15 -0.1(2) . . . . ?
N5 C19 C20 C21 179.17(17) . . . . ?
N5 C19 C24 N6 -0.04(17) . . . . ?
N5 C19 C24 C23 -179.21(14) . . . . ?
N5 C25 C26 N7 -14.6(2) . . . . ?
N5 C25 C26 C27 165.38(14) . . . . ?
N6 C25 C26 N7 163.72(15) . . . . ?
N6 C25 C26 C27 -16.3(2) . . . . ?
N7 C26 C27 C28 -1.3(2) . . . . ?
N8 N9 C31 C32 3.8(2) . . . . ?
N8 N9 C31 C36 -172.96(14) . . . . ?
N8 C28 C29 C30 -173.63(15) . . . . ?
N9 N8 C28 C27 -174.79(14) . . . . ?
N9 N8 C28 C29 2.6(2) . . . . ?
N9 C31 C32 C33 -175.88(16) . . . . ?
N9 C31 C36 C35 176.62(16) . . . . ?
C19 N5 C25 N6 -0.06(18) . . . . ?
C19 N5 C25 C26 178.40(14) . . . . ?
C19 C20 C21 C22 0.0(3) . . . . ?
C20 C19 C24 N6 179.47(15) . . . . ?
C20 C19 C24 C23 0.3(2) . . . . ?
C20 C21 C22 C23 0.1(3) . . . . ?
C21 C22 C23 C24 0.0(2) . . . . ?
C22 C23 C24 N6 -179.19(15) . . . . ?
C22 C23 C24 C19 -0.2(2) . . . . ?
C24 N6 C25 N5 0.03(17) . . . . ?
C24 N6 C25 C26 -178.39(14) . . . . ?
C24 C19 C20 C21 -0.2(3) . . . . ?
C25 N5 C19 C20 -179.38(17) . . . . ?
C25 N5 C19 C24 0.05(17) . . . . ?
C25 N6 C24 C19 0.00(17) . . . . ?
C25 N6 C24 C23 179.07(16) . . . . ?
C25 C26 C27 C28 178.73(14) . . . . ?
C26 N7 C30 C29 -1.5(2) . . . . ?
C26 C27 C28 N8 175.36(14) . . . . ?
C26 C27 C28 C29 -2.2(2) . . . . ?
C27 C28 C29 C30 3.7(2) . . . . ?
C28 N8 N9 C31 175.82(13) . . . . ?
C28 C29 C30 N7 -1.9(2) . . . . ?
C30 N7 C26 C25 -176.92(14) . . . . ?
C30 N7 C26 C27 3.1(2) . . . . ?
C31 C32 C33 C34 -0.6(3) . . . . ?
C32 C31 C36 C35 -0.3(3) . . . . ?
C32 C33 C34 C35 -0.1(3) . . . . ?
C33 C34 C35 C36 0.6(3) . . . . ?
C34 C35 C36 C31 -0.4(3) . . . . ?
C36 C31 C32 C33 0.8(2) . . . . ?

loop_
_smtbx_masks_void_nr
_smtbx_masks_void_average_x
_smtbx_masks_void_average_y
_smtbx_masks_void_average_z
_smtbx_masks_void_volume
_smtbx_masks_void_count_electrons
_smtbx_masks_void_content
1 -0.440 0.000 0.000 288.3 68.2 'MeOH + H2O'
